data_4300292
loop_
_publ_author_name
'Kenney, Amanda P.'
'Yap, Glenn P. A.'
'Richeson, Darrin S.'
'Barry, Se\'an T.'

_publ_section_title
;
 The Insertion of Carbodiimides into Al and Ga Amido Linkages.
 Guanidinates and Mixed Amido Guanidinates of Aluminum and Gallium
;
_journal_coden_ASTM INOCAJ
_journal_issue 8
_journal_name_full 'Inorganic Chemistry'
_journal_page_first 2926
_journal_page_last 2933
_journal_paper_doi 10.1021/ic048433g
_journal_volume 44
_journal_year 2005
_chemical_formula_sum 'C10 H23 Al0.5 N3.5'
_chemical_formula_weight 205.81
_space_group_IT_number 15
_symmetry_cell_setting monoclinic
_symmetry_space_group_name_Hall '-C 2yc'
_symmetry_space_group_name_H-M 'C 1 2/c 1'
_cell_angle_alpha 90.00
_cell_angle_beta 93.185(4)
_cell_angle_gamma 90.00
_cell_formula_units_Z 8
_cell_length_a 16.510(4)
_cell_length_b 8.7542(19)
_cell_length_c 18.025(4)
_cell_measurement_temperature 206(2)
_cell_volume 2601.2(10)
_diffrn_ambient_temperature 206(2)
_exptl_crystal_density_diffrn 1.051
_cod_duplicate_entry 4300829
_cod_depositor_comments
;
The following automatic conversions were performed:
'_symmetry_cell_setting' value 'Monoclinic' changed to 'monoclinic'
according to '/home/saulius/struct/CIF-dictionaries/cif_core.dic'
dictionary named 'cif_core.dic' version 2.4.1 from 2010-06-29.

Automatic conversion script
Id: cif_fix_enum 1527 2010-12-29 10:47:43Z saulius 
;
_cod_original_sg_symbol_H-M 'C 2/c'
_cod_original_formula_sum 'C10 H23 Al0.50 N3.50'
_cod_database_code 4300292

loop_
_symmetry_equiv_pos_as_xyz
'x, y, z'
'-x, y, -z+1/2'
'x+1/2, y+1/2, z'
'-x+1/2, y+1/2, -z+1/2'
'-x, -y, -z'
'x, -y, z-1/2'
'-x+1/2, -y+1/2, -z'
'x+1/2, -y+1/2, z-1/2'

loop_
_atom_site_label
_atom_site_type_symbol
_atom_site_fract_x
_atom_site_fract_y
_atom_site_fract_z
_atom_site_U_iso_or_equiv
_atom_site_adp_type
_atom_site_occupancy
_atom_site_symmetry_multiplicity
_atom_site_calc_flag
_atom_site_refinement_flags
_atom_site_disorder_assembly
_atom_site_disorder_group
Al1 Al 0.0000 0.19729(9) 0.7500 0.0341(2) Uani 1 2 d S . .
N2 N 0.0000 0.4054(3) 0.7500 0.0439(6) Uani 1 2 d S . .
C3 C 0.06948(14) 0.4976(3) 0.77229(16) 0.0661(7) Uani 1 1 d . . .
H3A H 0.1149 0.4318 0.7867 0.099 Uiso 1 1 calc R . .
H3B H 0.0566 0.5614 0.8140 0.099 Uiso 1 1 calc R . .
H3C H 0.0837 0.5618 0.7311 0.099 Uiso 1 1 calc R . .
N4 N -0.04550(9) 0.15199(18) 0.64624(9) 0.0380(4) Uani 1 1 d . . .
C5 C -0.10764(12) 0.0790(2) 0.67375(11) 0.0398(5) Uani 1 1 d . . .
N6 N -0.16773(11) 0.0002(2) 0.63311(10) 0.0512(5) Uani 1 1 d . . .
C7 C -0.14971(17) -0.0836(3) 0.56642(14) 0.0736(8) Uani 1 1 d . . .
H7A H -0.0918 -0.1021 0.5663 0.110 Uiso 1 1 calc R . .
H7B H -0.1670 -0.0243 0.5229 0.110 Uiso 1 1 calc R . .
H7C H -0.1783 -0.1805 0.5655 0.110 Uiso 1 1 calc R . .
C8 C -0.25323(13) 0.0188(3) 0.64700(14) 0.0667(7) Uani 1 1 d . . .
H8A H -0.2588 0.0919 0.6869 0.100 Uiso 1 1 calc R . .
H8B H -0.2756 -0.0788 0.6611 0.100 Uiso 1 1 calc R . .
H8C H -0.2823 0.0557 0.6023 0.100 Uiso 1 1 calc R . .
N9 N -0.10342(9) 0.08662(18) 0.74876(9) 0.0375(4) Uani 1 1 d . . .
C10 C -0.14511(13) -0.0265(3) 0.79389(12) 0.0489(6) Uani 1 1 d . . .
H10A H -0.1742 -0.0988 0.7596 0.059 Uiso 1 1 calc R . .
C11 C -0.20759(15) 0.0503(3) 0.84107(14) 0.0695(8) Uani 1 1 d . . .
H11A H -0.2469 0.1045 0.8089 0.104 Uiso 1 1 calc R . .
H11B H -0.1804 0.1219 0.8751 0.104 Uiso 1 1 calc R . .
H11C H -0.2351 -0.0267 0.8691 0.104 Uiso 1 1 calc R . .
C12 C -0.08473(16) -0.1177(3) 0.84341(13) 0.0647(7) Uani 1 1 d . . .
H12A H -0.0441 -0.1627 0.8132 0.097 Uiso 1 1 calc R . .
H12B H -0.1132 -0.1980 0.8684 0.097 Uiso 1 1 calc R . .
H12C H -0.0585 -0.0504 0.8801 0.097 Uiso 1 1 calc R . .
C13 C -0.04464(13) 0.2132(3) 0.57025(12) 0.0499(6) Uani 1 1 d . . .
H13A H -0.0396 0.1265 0.5356 0.060 Uiso 1 1 calc R . .
C14 C -0.12140(15) 0.3036(3) 0.54619(14) 0.0694(8) Uani 1 1 d . . .
H14A H -0.1685 0.2379 0.5486 0.104 Uiso 1 1 calc R . .
H14B H -0.1173 0.3398 0.4957 0.104 Uiso 1 1 calc R . .
H14C H -0.1269 0.3901 0.5791 0.104 Uiso 1 1 calc R . .
C15 C 0.02969(14) 0.3145(3) 0.56538(13) 0.0624(7) Uani 1 1 d . . .
H15A H 0.0781 0.2561 0.5793 0.094 Uiso 1 1 calc R . .
H15B H 0.0256 0.4006 0.5988 0.094 Uiso 1 1 calc R . .
H15C H 0.0328 0.3515 0.5149 0.094 Uiso 1 1 calc R . .

loop_
_atom_site_aniso_label
_atom_site_aniso_U_11
_atom_site_aniso_U_22
_atom_site_aniso_U_33
_atom_site_aniso_U_23
_atom_site_aniso_U_13
_atom_site_aniso_U_12
Al1 0.0321(4) 0.0361(5) 0.0344(5) 0.000 0.0037(3) 0.000
N2 0.0364(13) 0.0371(13) 0.0584(17) 0.000 0.0044(11) 0.000
C3 0.0500(14) 0.0483(14) 0.100(2) 0.0098(14) 0.0030(13) -0.0105(12)
N4 0.0377(9) 0.0455(10) 0.0309(9) 0.0026(7) 0.0032(7) 0.0065(8)
C5 0.0380(11) 0.0431(12) 0.0377(12) -0.0038(9) -0.0029(9) 0.0080(9)
N6 0.0448(10) 0.0671(12) 0.0409(11) -0.0137(9) -0.0046(8) -0.0033(9)
C7 0.0818(19) 0.0873(19) 0.0509(16) -0.0251(14) -0.0032(13) -0.0100(15)
C8 0.0439(14) 0.0911(19) 0.0637(17) -0.0047(14) -0.0102(12) -0.0039(13)
N9 0.0377(9) 0.0436(9) 0.0311(9) -0.0016(7) 0.0029(7) -0.0066(8)
C10 0.0538(14) 0.0531(13) 0.0395(13) -0.0032(10) -0.0005(10) -0.0229(11)
C11 0.0560(15) 0.100(2) 0.0539(16) -0.0066(15) 0.0161(12) -0.0294(15)
C12 0.0855(19) 0.0539(15) 0.0536(16) 0.0129(12) -0.0044(13) -0.0237(13)
C13 0.0548(14) 0.0607(14) 0.0346(12) 0.0058(11) 0.0056(9) 0.0188(12)
C14 0.0636(16) 0.0898(19) 0.0545(16) 0.0211(14) 0.0002(12) 0.0250(15)
C15 0.0611(15) 0.0746(17) 0.0533(15) 0.0273(13) 0.0194(11) 0.0153(13)

loop_
_geom_bond_atom_site_label_1
_geom_bond_atom_site_label_2
_geom_bond_distance
_geom_bond_site_symmetry_2
_geom_bond_publ_flag
Al1 N2 1.822(2) . ?
Al1 N9 1.9622(16) 2_556 ?
Al1 N9 1.9622(16) . ?
Al1 N4 2.0158(16) . ?
Al1 N4 2.0158(16) 2_556 ?
Al1 C5 2.418(2) . ?
Al1 C5 2.418(2) 2_556 ?
N2 C3 1.442(2) . ?
N2 C3 1.442(2) 2_556 ?
C3 H3A 0.9700 . ?
C3 H3B 0.9700 . ?
C3 H3C 0.9700 . ?
N4 C5 1.328(3) . ?
N4 C13 1.472(3) . ?
C5 N9 1.352(2) . ?
C5 N6 1.384(3) . ?
N6 C7 1.453(3) . ?
N6 C8 1.456(3) . ?
C7 H7A 0.9700 . ?
C7 H7B 0.9700 . ?
C7 H7C 0.9700 . ?
C8 H8A 0.9700 . ?
C8 H8B 0.9700 . ?
C8 H8C 0.9700 . ?
N9 C10 1.476(3) . ?
C10 C12 1.526(3) . ?
C10 C11 1.529(3) . ?
C10 H10A 0.9900 . ?
C11 H11A 0.9700 . ?
C11 H11B 0.9700 . ?
C11 H11C 0.9700 . ?
C12 H12A 0.9700 . ?
C12 H12B 0.9700 . ?
C12 H12C 0.9700 . ?
C13 C15 1.521(3) . ?
C13 C14 1.536(3) . ?
C13 H13A 0.9900 . ?
C14 H14A 0.9700 . ?
C14 H14B 0.9700 . ?
C14 H14C 0.9700 . ?
C15 H15A 0.9700 . ?
C15 H15B 0.9700 . ?
C15 H15C 0.9700 . ?
